data_7709055
loop_
_publ_author_name
'Li, Yun-Lan'
'Wang, Hai-Ling'
'Zhu, Zhong-Hong'
'Li, Juan'
'Zou, Hua-Hong'
'Peng, Jin-Mei'
'Liang, Fu-Pei'

_publ_section_title
;
 Truncation reaction regulates the out-to-in growth mechanism to decrypt
 the formation of brucite-like dysprosium clusters.
;
_journal_issue 1
_journal_name_full 'Dalton transactions (Cambridge, England : 2003)'
_journal_page_first 197
_journal_page_last 202
_journal_paper_doi 10.1039/d1dt03137f
_journal_volume 51
_journal_year 2021
_chemical_formula_moiety '4(C62 H84 Dy7 N17 O35), 8(Cl)'
_chemical_formula_sum 'C260 H388 Cl8 Dy28 N74 O157'
_chemical_formula_weight 11896.02
_space_group_crystal_system monoclinic
_space_group_IT_number 15
_space_group_name_Hall '-C 2yc'
_space_group_name_H-M_alt 'C 1 2/c 1'
_atom_sites_solution_hydrogens mixed
_atom_sites_solution_primary direct
_audit_creation_date 2021-11-18
_audit_creation_method
;
Olex2 1.2-beta
(compiled 2018.05.29 svn.r3508 for OlexSys, GUI svn.r5506)
;
_audit_update_record
;
2021-11-21 deposited with the CCDC.	2021-11-25 downloaded from the CCDC.
;
_cell_angle_alpha 90
_cell_angle_beta 105.4542(18)
_cell_angle_gamma 90
_cell_formula_units_Z 1
_cell_length_a 24.1218(4)
_cell_length_b 19.51008(19)
_cell_length_c 22.0893(3)
_cell_measurement_reflns_used 13383
_cell_measurement_temperature 100.00(10)
_cell_measurement_theta_max 75.1290
_cell_measurement_theta_min 2.9400
_cell_volume 10019.8(3)
_computing_cell_refinement 'CrysAlisPro 1.171.40.80a (Rigaku OD, 2020)'
_computing_data_collection 'CrysAlisPro 1.171.40.80a (Rigaku OD, 2020)'
_computing_data_reduction 'CrysAlisPro 1.171.40.80a (Rigaku OD, 2020)'
_computing_molecular_graphics 'Olex2 (Dolomanov et al., 2009)'
_computing_publication_material 'Olex2 (Dolomanov et al., 2009)'
_computing_structure_refinement 'ShelXL (Sheldrick, 2015)'
_computing_structure_solution 'XS (Sheldrick, 2008)'
_diffrn_ambient_environment N~2~
_diffrn_ambient_temperature 100.00(10)
_diffrn_detector 'Hybrid Pixel Array Detector'
_diffrn_detector_area_resol_mean 10.0000
_diffrn_detector_type HyPix
_diffrn_measured_fraction_theta_full 0.994
_diffrn_measured_fraction_theta_max 0.939
_diffrn_measurement_details
;
List of Runs (angles in degrees, time in seconds):

  # Type    Start    End  Width  t~exp~   \w     \q     \k     \f   Frames
#--------------------------------------------------------------------------
  1  \w    -14.00  58.00   0.50    2.50    --   46.87 -53.00  -6.00  144
  2  \w     44.00  70.00   0.50    8.00    --  108.56 -61.00 120.00   52
  3  \w     40.00  71.00   0.50    8.00    --  108.56 -61.00  30.00   62
  4  \w     36.00  61.00   0.50    8.00    --  108.56 -61.00   0.00   50
  5  \w     43.00 104.00   0.50    8.00    --  108.56 -94.00 -60.00  122
  6  \w     77.00 105.00   0.50    8.00    --  108.56 -77.00 -60.00   56
  7  \w     36.00  62.00   0.50    8.00    --  108.56 -61.00-150.00   52
  8  \w     37.00  63.00   0.50    8.00    --  108.56 -61.00-120.00   52
  9  \w     36.00  69.00   0.50    8.00    --  108.56 -77.00 -60.00   66
 10  \w     38.00  65.00   0.50    8.00    --  108.56 -61.00 -30.00   54
 11  \w     39.00  69.00   0.50    8.00    --  108.56 -61.00 -60.00   60
 12  \w     97.00 139.00   0.50    8.00    --  108.56  45.00  60.00   84
 13  \w    141.00 173.00   0.50    8.00    --  108.56  45.00  60.00   64
 14  \w    140.00 177.00   0.50    8.00    --  108.56  45.00  90.00   74
 15  \w     95.00 121.00   0.50    8.00    --  108.56  53.00 138.00   52
 16  \w    104.00 129.00   0.50    8.00    --  108.56  45.00  90.00   50
 17  \w     52.00  77.00   0.50    2.50    --   46.87  53.00 138.00   50
 18  \w    -60.00  25.00   0.50    2.50    --  -46.87  53.00 138.00  170
 19  \w    -55.00 -15.00   0.50    8.00    --  -88.50  53.00 138.00   80
 20  \w    -50.00 -16.00   0.50    8.00    --  -88.50  45.00 120.00   68
 21  \w    -49.00 -16.00   0.50    8.00    --  -88.50  45.00  60.00   66
 22  \w    -51.00 -26.00   0.50    8.00    --  -88.50  45.00 -60.00   50
 23  \w    -66.00 -21.00   0.50    8.00    --  -88.50  61.00 -60.00   90
 24  \w    -55.00 -18.00   0.50    8.00    --  -88.50 125.00-150.00   74
 25  \w    -86.00 -60.00   0.50    8.00    --  -88.50 125.00-150.00   52
 26  \w   -119.00 -36.00   0.50    2.50    --  -46.87 -53.00  -6.00  166
 27  \w   -115.00 -86.00   0.50    2.50    --  -46.87-125.00 150.00   58
 28  \w   -160.00 -90.00   0.50    8.00    --  -88.50 -53.00  -6.00  140
 29  \w   -116.00 -91.00   0.50    2.50    --  -46.87-125.00-150.00   50
 30  \w   -157.00 -98.00   0.50    8.00    --  -88.50 -94.00  90.00  118
;
_diffrn_measurement_device 'four-circle diffractometer'
_diffrn_measurement_device_type 'XtaLAB Synergy, Dualflex, HyPix'
_diffrn_measurement_method '\w scans'
_diffrn_orient_matrix_type 'CrysAlisPro convention (1999,Acta A55,543-557)'
_diffrn_orient_matrix_UB_11 -0.0026192000
_diffrn_orient_matrix_UB_12 0.0208210000
_diffrn_orient_matrix_UB_13 -0.0679796000
_diffrn_orient_matrix_UB_21 0.0532705000
_diffrn_orient_matrix_UB_22 0.0458727000
_diffrn_orient_matrix_UB_23 0.0242715000
_diffrn_orient_matrix_UB_31 0.0393000000
_diffrn_orient_matrix_UB_32 -0.0608188000
_diffrn_orient_matrix_UB_33 -0.0049739000
_diffrn_radiation_monochromator mirror
_diffrn_radiation_probe x-ray
_diffrn_radiation_type CuK\a
_diffrn_radiation_wavelength 1.54184
_diffrn_reflns_av_R_equivalents 0.0413
_diffrn_reflns_av_unetI/netI 0.0355
_diffrn_reflns_Laue_measured_fraction_full 0.994
_diffrn_reflns_Laue_measured_fraction_max 0.939
_diffrn_reflns_limit_h_max 30
_diffrn_reflns_limit_h_min -29
_diffrn_reflns_limit_k_max 13
_diffrn_reflns_limit_k_min -23
_diffrn_reflns_limit_l_max 26
_diffrn_reflns_limit_l_min -27
_diffrn_reflns_number 37561
_diffrn_reflns_point_group_measured_fraction_full 0.994
_diffrn_reflns_point_group_measured_fraction_max 0.939
_diffrn_reflns_theta_full 67.684
_diffrn_reflns_theta_max 77.182
_diffrn_reflns_theta_min 2.957
_diffrn_source 'micro-focus sealed X-ray tube'
_diffrn_source_type 'PhotonJet (Cu) X-ray Source'
_exptl_absorpt_coefficient_mu 28.640
_exptl_absorpt_correction_T_max 1.00000
_exptl_absorpt_correction_T_min 0.60748
_exptl_absorpt_correction_type multi-scan
_exptl_absorpt_process_details
;
CrysAlisPro 1.171.40.80a (Rigaku Oxford Diffraction, 2020)
Empirical absorption correction using spherical harmonics,
 implemented in SCALE3 ABSPACK scaling algorithm.
;
_exptl_crystal_colour yellow
_exptl_crystal_density_diffrn 1.971
_exptl_crystal_description block
_exptl_crystal_F_000 5706
_exptl_crystal_size_max 0.13
_exptl_crystal_size_mid 0.11
_exptl_crystal_size_min 0.09
_refine_diff_density_max 1.717
_refine_diff_density_min -0.637
_refine_diff_density_rms 0.139
_refine_ls_extinction_method none
_refine_ls_goodness_of_fit_ref 1.016
_refine_ls_hydrogen_treatment mixed
_refine_ls_matrix_type full
_refine_ls_number_parameters 567
_refine_ls_number_reflns 9976
_refine_ls_number_restraints 1481
_refine_ls_restrained_S_all 1.018
_refine_ls_R_factor_all 0.0662
_refine_ls_R_factor_gt 0.0513
_refine_ls_shift/su_max 0.001
_refine_ls_shift/su_mean 0.000
_refine_ls_structure_factor_coef Fsqd
_refine_ls_weighting_details 'w=1/[\s^2^(Fo^2^)+(0.0655P)^2^+99.5197P] where P=(Fo^2^+2Fc^2^)/3'
_refine_ls_weighting_scheme calc
_refine_ls_wR_factor_gt 0.1269
_refine_ls_wR_factor_ref 0.1357
_reflns_Friedel_coverage 0.000
_reflns_number_gt 7939
_reflns_number_total 9976
_reflns_threshold_expression 'I > 2\s(I)'
_cod_data_source_file d1dt03137f2.cif
_cod_data_source_block 20200711-lfp-lj-404
_cod_depositor_comments 'Adding full bibliography for 7709053--7709055.cif.'
_cod_original_cell_volume 10019.7(3)
_cod_database_code 7709055
_shelx_shelxl_version_number 2018/3
_chemical_oxdiff_formula 'C H O N Dy Cl'
_shelx_space_group_comment
;
The symmetry employed for this shelxl refinement is uniquely defined
by the following loop, which should always be used as a source of
symmetry information in preference to the above space-group names.
They are only intended as comments.
;
_shelx_estimated_absorpt_t_max 0.566
_shelx_estimated_absorpt_t_min 0.489
_diffrn_oxdiff_digest_frames
;
017a23af0f65f6609904cd0249a4c1e80a00026448d
;
_reflns_odcompleteness_completeness 99.53
_reflns_odcompleteness_iscentric 1
_reflns_odcompleteness_theta 66.97
_olex2_refinement_description
;
1. Fixed Uiso
 At 1.2 times of:
  All C(H) groups, H3 of O3, H2 of O2, All C(H,H) groups, All N(H) groups
 At 1.5 times of:
  All C(H,H,H) groups, H11 of O11, H12 of O12, All O(H,H) groups
2. Restrained distances
 O11-H11
 0.85 with sigma of 0.01
 O12-H12
 0.85 with sigma of 0.01
 C30-H11
 1.856027 with sigma of 0.02
 Dy4-H11
 2.850602 with sigma of 0.02
 Dy3-H12
 2.971193 with sigma of 0.02
 C31-H12
 1.924662 with sigma of 0.02
3. Uiso/Uaniso restraints and constraints
All non-hydrogen atoms have similar U: within 2A with sigma of 0.01 and sigma
for terminal atoms of 0.02
All non-hydrogen atoms restrained to be isotropic: with sigma of 0.01 and sigma
for terminal atoms of 0.02
4. Rigid body (RIGU) restrains
 All non-hydrogen atoms
 with sigma for 1-2 distances of 0.01 and sigma for 1-3 distances of 0.01
5.a Riding coordinates:
 C31(H31A,H31B,H31C), O23(H23A,H23B)
5.b Ternary CH refined with riding coordinates:
 O2(H2), O3(H3), C12(H12A)
5.c Secondary CH2 refined with riding coordinates:
 C16(H16A,H16B), C26(H26A,H26B)
5.d Aromatic/amide H refined with riding coordinates:
 N6(H6), C1(H1), C2(H2A), C7(H7), C10(H10), C11(H11A), C13(H13), C17(H17),
 C18(H18), C19(H19), C20(H20), C21(H21), C22(H22), C23(H23), C24(H24), C25(H25)
5.e Idealised Me refined as rotating group:
 C27(H27A,H27B,H27C), C28(H28A,H28B,H28C), C29(H29A,H29B,H29C), C30(H30A,H30B,
 H30C)
;
_olex2_submission_special_instructions 'No special instructions were received'
_oxdiff_exptl_absorpt_empirical_details
;
Empirical correction (ABSPACK) includes:
- Absorption correction using spherical harmonics
- Frame scaling
;
_oxdiff_exptl_absorpt_empirical_full_max 1.449
_oxdiff_exptl_absorpt_empirical_full_min 0.766

loop_
_space_group_symop_operation_xyz
'x, y, z'
'-x, y, -z+1/2'
'x+1/2, y+1/2, z'
'-x+1/2, y+1/2, -z+1/2'
'-x, -y, -z'
'x, -y, z-1/2'
'-x+1/2, -y+1/2, -z'
'x+1/2, -y+1/2, z-1/2'

loop_
_atom_site_label
_atom_site_type_symbol
_atom_site_fract_x
_atom_site_fract_y
_atom_site_fract_z
_atom_site_U_iso_or_equiv
_atom_site_adp_type
_atom_site_occupancy
_atom_site_site_symmetry_order
_atom_site_calc_flag
_atom_site_refinement_flags_posn
_atom_site_refinement_flags_adp
_atom_site_refinement_flags_occupancy
_atom_site_disorder_assembly
_atom_site_disorder_group
Dy1 Dy 0.500000 0.29483(3) 0.250000 0.03708(14) Uani 1 2 d S TU P . .
Dy2 Dy 0.46385(2) 0.21018(2) 0.37716(2) 0.03957(12) Uani 1 1 d . U . . .
Dy3 Dy 0.40598(2) 0.37465(2) 0.32781(2) 0.04156(12) Uani 1 1 d D U . . .
Dy4 Dy 0.500000 0.09910(3) 0.250000 0.04231(16) Uani 1 2 d DS TU P . .
Dy5 Dy 0.500000 0.49056(3) 0.250000 0.0628(2) Uani 1 2 d S TU P . .
O1 O 0.4983(2) 0.3246(2) 0.3552(2) 0.0379(10) Uani 1 1 d . U . . .
O2 O 0.4184(2) 0.2642(2) 0.2849(2) 0.0392(11) Uani 1 1 d . U . . .
H2 H 0.385530 0.241990 0.255700 0.047 Uiso 1 1 calc R . . . .
O3 O 0.4711(2) 0.1966(2) 0.1888(2) 0.0384(11) Uani 1 1 d . U . . .
H3 H 0.430333 0.196566 0.165599 0.046 Uiso 1 1 calc R . . . .
O4 O 0.4082(2) 0.2961(2) 0.4068(2) 0.0398(10) Uani 1 1 d . U . . .
O5 O 0.4612(2) 0.4754(2) 0.3323(2) 0.0449(12) Uani 1 1 d . U . . .
O6 O 0.5593(2) 0.3918(2) 0.2640(2) 0.0448(12) Uani 1 1 d . U . . .
O7 O 0.5627(2) 0.1735(3) 0.4400(2) 0.0486(12) Uani 1 1 d . U . . .
O8 O 0.5164(3) 0.2411(3) 0.4860(3) 0.0537(13) Uani 1 1 d . U . . .
O9 O 0.4540(3) 0.1065(2) 0.3278(3) 0.0505(13) Uani 1 1 d . U . . .
N11 N 0.3561(3) 0.1649(3) 0.3388(3) 0.0511(15) Uani 1 1 d . U . . .
O10 O 0.3352(3) 0.4714(3) 0.3098(3) 0.0641(15) Uani 1 1 d . U . . .
N7 N 0.4282(3) 0.4409(3) 0.4276(3) 0.0464(14) Uani 1 1 d . U . . .
O11 O 0.4026(3) 0.0761(3) 0.1922(3) 0.0704(17) Uani 1 1 d D U . . .
H11 H 0.3819(15) 0.1125(17) 0.188(5) 0.106 Uiso 1 1 d DR . . . .
N2 N 0.5602(3) 0.2036(3) 0.4898(3) 0.0533(15) Uani 1 1 d . U . . .
N6 N 0.4439(3) 0.5105(3) 0.4250(3) 0.0478(14) Uani 1 1 d . U . . .
H6 H 0.443976 0.540390 0.453678 0.057 Uiso 1 1 calc R . . . .
O12 O 0.3243(3) 0.3502(3) 0.2318(3) 0.0754(18) Uani 1 1 d D U . . .
H12 H 0.3286(19) 0.313(3) 0.214(3) 0.113 Uiso 1 1 d DR . . . .
O13 O 0.5970(3) 0.1951(4) 0.5396(3) 0.082(2) Uani 1 1 d . U . . .
O14 O 0.3125(3) 0.3808(3) 0.3552(3) 0.0663(16) Uani 1 1 d . U . . .
N10 N 0.4479(3) 0.1094(3) 0.4474(4) 0.0563(16) Uani 1 1 d . U . . .
N5 N 0.4839(4) 0.5991(3) 0.3021(3) 0.0561(16) Uani 1 1 d . U . . .
O15 O 0.5045(3) -0.0195(3) 0.2038(3) 0.0775(18) Uani 1 1 d . U . . .
C1 C 0.4210(4) 0.4242(4) 0.4815(4) 0.0505(17) Uani 1 1 d . U . . .
H1 H 0.428818 0.458052 0.512289 0.061 Uiso 1 1 calc R . . . .
C2 C 0.3692(4) 0.2422(4) 0.4818(4) 0.0524(17) Uani 1 1 d . U . . .
H2A H 0.362404 0.203086 0.456880 0.063 Uiso 1 1 calc R . . . .
N1 N 0.500000 -0.0481(5) 0.250000 0.065(2) Uani 1 2 d S TU P . .
N9 N 0.2997(4) 0.4407(4) 0.3346(4) 0.0713(19) Uani 1 1 d . U . . .
O16 O 0.2543(4) 0.4675(5) 0.3375(5) 0.107(3) Uani 1 1 d . U . . .
C3 C 0.4581(4) 0.5229(4) 0.3734(4) 0.0465(15) Uani 1 1 d . U . . .
C4 C 0.4025(4) 0.3597(4) 0.4992(4) 0.0527(17) Uani 1 1 d . U . . .
C5 C 0.3928(4) 0.2993(4) 0.4602(4) 0.0484(16) Uani 1 1 d . U . . .
C6 C 0.3543(4) 0.0984(4) 0.3232(4) 0.0571(17) Uani 1 1 d . U . . .
C7 C 0.3065(4) 0.1991(4) 0.3251(4) 0.0594(19) Uani 1 1 d . U . . .
H7 H 0.306994 0.245103 0.336356 0.071 Uiso 1 1 calc R . . . .
N8 N 0.3310(4) 0.1826(4) 0.5589(4) 0.0792(19) Uani 1 1 d . U . . .
C8 C 0.4697(4) 0.5943(4) 0.3572(4) 0.0556(17) Uani 1 1 d . U . . .
C9 C 0.3552(5) 0.2408(5) 0.5400(5) 0.071(2) Uani 1 1 d . U . . .
C10 C 0.3038(5) 0.0658(5) 0.2932(5) 0.073(2) Uani 1 1 d . U . . .
H10 H 0.303648 0.019519 0.282939 0.088 Uiso 1 1 calc R . . . .
C11 C 0.4645(5) 0.6511(4) 0.3923(4) 0.065(2) Uani 1 1 d . U . . .
H11A H 0.456361 0.646475 0.430985 0.077 Uiso 1 1 calc R . . . .
C12 C 0.4118(4) 0.0643(4) 0.3420(4) 0.0573(17) Uani 1 1 d . U . . .
H12A H 0.410326 0.019913 0.320844 0.069 Uiso 1 1 calc R . . . .
C13 C 0.4150(5) -0.0065(5) 0.4420(5) 0.072(2) Uani 1 1 d . U . . .
H13 H 0.399617 -0.044472 0.417886 0.086 Uiso 1 1 calc R . . . .
C14 C 0.4916(5) 0.6609(4) 0.2800(4) 0.064(2) Uani 1 1 d . U . . .
C15 C 0.4267(4) 0.0543(4) 0.4136(5) 0.0584(18) Uani 1 1 d . U . . .
C16 C 0.3150(5) 0.1238(6) 0.5189(6) 0.083(3) Uani 1 1 d . U . . .
H16A H 0.340579 0.118499 0.491973 0.100 Uiso 1 1 calc R . . . .
H16B H 0.316731 0.082504 0.543773 0.100 Uiso 1 1 calc R . . . .
C17 C 0.4268(5) -0.0085(5) 0.5066(6) 0.077(2) Uani 1 1 d . U . . .
H17 H 0.419378 -0.048213 0.526416 0.093 Uiso 1 1 calc R . . . .
C18 C 0.2537(5) 0.1694(5) 0.2947(5) 0.072(2) Uani 1 1 d . U . . .
H18 H 0.219771 0.194696 0.285826 0.086 Uiso 1 1 calc R . . . .
C19 C 0.3690(5) 0.2991(5) 0.5790(5) 0.075(2) Uani 1 1 d . U . . .
H19 H 0.363487 0.298630 0.619100 0.090 Uiso 1 1 calc R . . . .
C20 C 0.3903(5) 0.3556(5) 0.5576(5) 0.069(2) Uani 1 1 d . U . . .
H20 H 0.397149 0.394183 0.583309 0.082 Uiso 1 1 calc R . . . .
C21 C 0.4717(5) 0.7150(4) 0.3687(5) 0.074(2) Uani 1 1 d . U . . .
H21 H 0.467013 0.754174 0.390806 0.089 Uiso 1 1 calc R . . . .
O17 O 0.500000 -0.1158(5) 0.250000 0.109(4) Uani 1 2 d S TU P . .
C22 C 0.2536(5) 0.1031(6) 0.2788(6) 0.081(3) Uani 1 1 d . U . . .
H22 H 0.219237 0.082077 0.257741 0.098 Uiso 1 1 calc R . . . .
C23 C 0.4493(5) 0.0472(6) 0.5414(5) 0.077(2) Uani 1 1 d . U . . .
H23 H 0.457761 0.046448 0.584959 0.093 Uiso 1 1 calc R . . . .
C24 C 0.4591(4) 0.1053(5) 0.5097(5) 0.067(2) Uani 1 1 d . U . . .
H24 H 0.474374 0.143634 0.533277 0.080 Uiso 1 1 calc R . . . .
C25 C 0.4857(5) 0.7208(4) 0.3125(5) 0.070(2) Uani 1 1 d . U . . .
H25 H 0.491121 0.763617 0.296441 0.084 Uiso 1 1 calc R . . . .
C26 C 0.3134(7) 0.1833(7) 0.6192(7) 0.102(3) Uani 1 1 d . U . . .
H26A H 0.296202 0.227418 0.623389 0.123 Uiso 1 1 calc R . . . .
H26B H 0.284292 0.148466 0.617065 0.123 Uiso 1 1 calc R . . . .
C27 C 0.3593(9) 0.1716(9) 0.6731(8) 0.143(5) Uani 1 1 d . U . . .
H27A H 0.383028 0.135148 0.664894 0.214 Uiso 1 1 calc GR . . . .
H27B H 0.344252 0.159158 0.707661 0.214 Uiso 1 1 calc GR . . . .
H27C H 0.381908 0.212598 0.683432 0.214 Uiso 1 1 calc GR . . . .
C28 C 0.2594(7) 0.1356(9) 0.4833(8) 0.136(5) Uani 1 1 d . U . . .
H28A H 0.258249 0.176887 0.459438 0.204 Uiso 1 1 calc GR . . . .
H28B H 0.234531 0.140222 0.510544 0.204 Uiso 1 1 calc GR . . . .
H28C H 0.246716 0.097724 0.455240 0.204 Uiso 1 1 calc GR . . . .
Cl1 Cl 0.33028(11) 0.20971(14) 0.15908(13) 0.0799(7) Uani 1 1 d . U . . .
C29 C 0.5452(5) 0.3527(5) 0.4018(4) 0.065(2) Uani 1 1 d . U . . .
H29A H 0.578307 0.323886 0.406599 0.098 Uiso 1 1 calc GR . . . .
H29B H 0.535239 0.355447 0.441021 0.098 Uiso 1 1 calc GR . . . .
H29C H 0.553596 0.397749 0.389202 0.098 Uiso 1 1 calc GR . . . .
C30 C 0.3705(6) 0.0254(7) 0.1582(7) 0.111(4) Uani 1 1 d D U . . .
H30A H 0.360111 0.037646 0.114568 0.167 Uiso 1 1 calc GR . . . .
H30B H 0.336323 0.018966 0.171970 0.167 Uiso 1 1 calc GR . . . .
H30C H 0.392342 -0.016374 0.164064 0.167 Uiso 1 1 calc GR . . . .
C31 C 0.2623(7) 0.3694(9) 0.2078(9) 0.142(6) Uani 1 1 d D U . . .
H31A H 0.256957 0.398998 0.172041 0.214 Uiso 1 1 d R . . . .
H31B H 0.250747 0.392778 0.240701 0.214 Uiso 1 1 d R . . . .
H31C H 0.239467 0.328778 0.196181 0.214 Uiso 1 1 d R . . . .
O23 O 0.4158(4) 0.5221(5) 0.1835(6) 0.173(5) Uani 1 1 d . U . . .
H23A H 0.390613 0.553021 0.189999 0.259 Uiso 1 1 d R . . . .
H23B H 0.399983 0.506441 0.144709 0.259 Uiso 1 1 d R . . . .

loop_
_atom_site_aniso_label
_atom_site_aniso_U_11
_atom_site_aniso_U_22
_atom_site_aniso_U_33
_atom_site_aniso_U_23
_atom_site_aniso_U_13
_atom_site_aniso_U_12
Dy1 0.0608(4) 0.0185(2) 0.0363(3) 0.000 0.0207(3) 0.000
Dy2 0.0612(3) 0.02152(19) 0.0417(2) 0.00178(15) 0.02369(19) 0.00106(17)
Dy3 0.0591(3) 0.0245(2) 0.0466(2) 0.00159(17) 0.02356(19) 0.00421(18)
Dy4 0.0668(4) 0.0202(3) 0.0453(3) 0.000 0.0242(3) 0.000
Dy5 0.1317(7) 0.0177(3) 0.0603(4) 0.000 0.0631(5) 0.000
O1 0.054(3) 0.028(2) 0.038(2) 0.0002(19) 0.023(2) -0.005(2)
O2 0.053(3) 0.024(2) 0.041(3) -0.0043(19) 0.015(2) -0.003(2)
O3 0.057(3) 0.020(2) 0.043(3) -0.0018(18) 0.021(2) -0.0019(19)
O4 0.055(3) 0.025(2) 0.046(3) -0.0030(19) 0.025(2) 0.0033(19)
O5 0.067(3) 0.027(2) 0.051(3) 0.000(2) 0.034(2) 0.002(2)
O6 0.080(4) 0.020(2) 0.039(3) -0.0025(18) 0.024(2) -0.009(2)
O7 0.066(3) 0.044(3) 0.043(3) 0.004(2) 0.027(2) 0.007(2)
O8 0.072(3) 0.043(3) 0.048(3) 0.000(2) 0.021(3) 0.009(3)
O9 0.073(3) 0.027(2) 0.064(3) -0.005(2) 0.040(3) -0.009(2)
N11 0.067(4) 0.036(3) 0.057(3) -0.001(3) 0.027(3) -0.009(3)
O10 0.071(4) 0.047(3) 0.078(4) 0.013(3) 0.027(3) 0.009(3)
N7 0.072(4) 0.026(3) 0.050(3) 0.002(2) 0.032(3) 0.000(2)
O11 0.078(4) 0.043(3) 0.084(4) -0.003(3) 0.010(3) -0.014(3)
N2 0.068(4) 0.053(3) 0.044(3) 0.006(3) 0.024(3) 0.005(3)
N6 0.071(4) 0.027(3) 0.056(3) -0.008(2) 0.034(3) 0.000(3)
O12 0.080(4) 0.055(4) 0.081(4) -0.003(3) 0.005(3) 0.012(3)
O13 0.094(5) 0.102(5) 0.049(4) -0.003(3) 0.014(3) 0.020(4)
O14 0.063(3) 0.051(3) 0.090(4) 0.015(3) 0.029(3) 0.008(3)
N10 0.069(4) 0.043(3) 0.068(4) 0.014(3) 0.038(3) 0.007(3)
N5 0.098(4) 0.027(3) 0.056(3) 0.003(2) 0.042(3) 0.000(3)
O15 0.116(5) 0.049(3) 0.075(4) -0.008(3) 0.039(4) -0.006(3)
C1 0.073(4) 0.035(3) 0.053(4) -0.002(3) 0.033(3) 0.001(3)
C2 0.070(4) 0.035(3) 0.065(4) -0.002(3) 0.041(3) -0.002(3)
N1 0.096(5) 0.045(4) 0.068(5) 0.000 0.046(4) 0.000
N9 0.066(4) 0.059(4) 0.095(4) 0.015(3) 0.031(3) 0.015(3)
O16 0.079(5) 0.099(6) 0.158(7) 0.035(5) 0.055(5) 0.035(4)
C3 0.068(4) 0.029(3) 0.052(3) -0.004(3) 0.033(3) 0.004(3)
C4 0.076(4) 0.038(3) 0.058(3) -0.006(3) 0.042(3) -0.003(3)
C5 0.065(4) 0.034(3) 0.056(3) -0.004(3) 0.034(3) 0.004(3)
C6 0.072(4) 0.040(3) 0.069(4) -0.009(3) 0.035(3) -0.019(3)
C7 0.066(4) 0.049(4) 0.065(4) -0.004(3) 0.020(3) -0.005(3)
N8 0.109(4) 0.060(4) 0.096(4) -0.001(3) 0.075(4) -0.013(3)
C8 0.089(4) 0.031(3) 0.058(4) 0.000(3) 0.040(3) 0.002(3)
C9 0.097(4) 0.052(4) 0.084(4) -0.001(3) 0.060(4) -0.005(4)
C10 0.078(4) 0.059(4) 0.088(5) -0.018(4) 0.034(4) -0.020(4)
C11 0.109(5) 0.035(3) 0.064(4) -0.001(3) 0.049(4) 0.001(4)
C12 0.076(4) 0.029(3) 0.077(4) -0.010(3) 0.037(3) -0.009(3)
C13 0.082(5) 0.049(4) 0.096(5) 0.014(4) 0.043(4) 0.004(4)
C14 0.110(5) 0.028(3) 0.065(4) 0.002(3) 0.042(4) 0.004(3)
C15 0.069(4) 0.038(3) 0.081(4) 0.005(3) 0.042(3) 0.002(3)
C16 0.093(5) 0.069(5) 0.101(6) 0.012(4) 0.047(5) -0.014(4)
C17 0.086(5) 0.063(4) 0.095(5) 0.028(4) 0.046(4) 0.007(4)
C18 0.069(4) 0.066(4) 0.084(5) -0.016(4) 0.026(4) -0.012(4)
C19 0.111(5) 0.059(4) 0.077(4) -0.003(4) 0.062(4) -0.007(4)
C20 0.102(5) 0.051(4) 0.070(4) -0.004(3) 0.054(4) -0.008(4)
C21 0.124(5) 0.037(4) 0.074(4) -0.004(3) 0.050(4) 0.000(4)
O17 0.166(10) 0.042(5) 0.136(9) 0.000 0.069(8) 0.000
C22 0.079(5) 0.074(5) 0.093(5) -0.023(4) 0.024(4) -0.021(4)
C23 0.085(5) 0.073(4) 0.085(5) 0.027(4) 0.041(4) 0.009(4)
C24 0.080(4) 0.062(4) 0.069(4) 0.026(4) 0.038(4) 0.007(4)
C25 0.124(5) 0.032(3) 0.069(4) 0.000(3) 0.050(4) -0.004(4)
C26 0.128(6) 0.082(5) 0.121(6) -0.002(5) 0.076(5) -0.009(5)
C27 0.201(12) 0.108(9) 0.137(10) 0.008(8) 0.075(9) -0.024(9)
C28 0.123(9) 0.143(10) 0.137(10) 0.038(9) 0.025(8) -0.026(9)
Cl1 0.0713(15) 0.0771(16) 0.0829(17) -0.0081(13) 0.0063(13) -0.0019(12)
C29 0.093(6) 0.048(5) 0.063(5) 0.000(4) 0.035(5) -0.006(4)
C30 0.095(8) 0.097(8) 0.139(9) -0.049(7) 0.028(7) -0.015(6)
C31 0.135(10) 0.132(10) 0.146(11) -0.015(9) 0.011(9) 0.015(9)
O23 0.084(6) 0.116(7) 0.256(11) 0.105(8) -0.062(7) -0.015(5)

loop_
_atom_type_symbol
_atom_type_description
_atom_type_scat_dispersion_real
_atom_type_scat_dispersion_imag
_atom_type_scat_source
C C 0.0181 0.0091 'International Tables Vol C Tables 4.2.6.8 and 6.1.1.4'
H H 0.0000 0.0000 'International Tables Vol C Tables 4.2.6.8 and 6.1.1.4'
Cl Cl 0.3639 0.7018 'International Tables Vol C Tables 4.2.6.8 and 6.1.1.4'
Dy Dy -9.8046 9.8477 'International Tables Vol C Tables 4.2.6.8 and 6.1.1.4'
N N 0.0311 0.0180 'International Tables Vol C Tables 4.2.6.8 and 6.1.1.4'
O O 0.0492 0.0322 'International Tables Vol C Tables 4.2.6.8 and 6.1.1.4'

loop_
_geom_angle_atom_site_label_1
_geom_angle_atom_site_label_2
_geom_angle_atom_site_label_3
_geom_angle
_geom_angle_site_symmetry_1
_geom_angle_site_symmetry_3
_geom_angle_publ_flag
Dy2 Dy1 Dy2 124.741(19) 2_655 . ?
Dy3 Dy1 Dy2 155.186(11) . 2_655 ?
Dy3 Dy1 Dy2 59.949(9) . . ?
Dy3 Dy1 Dy2 155.187(11) 2_655 . ?
Dy3 Dy1 Dy2 59.949(9) 2_655 2_655 ?
Dy3 Dy1 Dy3 127.957(19) 2_655 . ?
O1 Dy1 Dy2 43.88(10) . . ?
O1 Dy1 Dy2 43.88(10) 2_655 2_655 ?
O1 Dy1 Dy2 160.81(12) . 2_655 ?
O1 Dy1 Dy2 160.81(12) 2_655 . ?
O1 Dy1 Dy3 122.66(11) . 2_655 ?
O1 Dy1 Dy3 122.66(11) 2_655 . ?
O1 Dy1 Dy3 41.30(12) 2_655 2_655 ?
O1 Dy1 Dy3 41.30(12) . . ?
O1 Dy1 O1 152.1(2) . 2_655 ?
O2 Dy1 Dy2 39.51(12) . . ?
O2 Dy1 Dy2 122.56(11) 2_655 . ?
O2 Dy1 Dy2 39.52(12) 2_655 2_655 ?
O2 Dy1 Dy2 122.56(11) . 2_655 ?
O2 Dy1 Dy3 163.69(11) . 2_655 ?
O2 Dy1 Dy3 163.69(11) 2_655 . ?
O2 Dy1 Dy3 42.35(10) 2_655 2_655 ?
O2 Dy1 Dy3 42.35(10) . . ?
O2 Dy1 O1 127.15(17) 2_655 . ?
O2 Dy1 O1 61.15(16) . . ?
O2 Dy1 O1 61.15(16) 2_655 2_655 ?
O2 Dy1 O1 127.15(17) . 2_655 ?
O2 Dy1 O2 150.9(2) . 2_655 ?
O3 Dy1 Dy2 88.74(11) 2_655 2_655 ?
O3 Dy1 Dy2 42.53(11) 2_655 . ?
O3 Dy1 Dy2 42.53(11) . 2_655 ?
O3 Dy1 Dy2 88.74(11) . . ?
O3 Dy1 Dy3 120.54(12) . . ?
O3 Dy1 Dy3 102.11(11) . 2_655 ?
O3 Dy1 Dy3 102.12(11) 2_655 . ?
O3 Dy1 Dy3 120.54(12) 2_655 2_655 ?
O3 Dy1 O1 73.68(15) . 2_655 ?
O3 Dy1 O1 132.51(15) 2_655 2_655 ?
O3 Dy1 O1 73.68(15) 2_655 . ?
O3 Dy1 O1 132.51(15) . . ?
O3 Dy1 O2 75.63(16) 2_655 . ?
O3 Dy1 O2 80.59(16) . . ?
O3 Dy1 O2 75.63(16) . 2_655 ?
O3 Dy1 O2 80.59(16) 2_655 2_655 ?
O3 Dy1 O3 70.2(2) . 2_655 ?
O3 Dy1 O6 120.48(18) . 2_655 ?
O3 Dy1 O6 144.55(17) . . ?
O3 Dy1 O6 144.55(16) 2_655 2_655 ?
O3 Dy1 O6 120.48(18) 2_655 . ?
O6 Dy1 Dy2 122.68(12) . . ?
O6 Dy1 Dy2 122.68(12) 2_655 2_655 ?
O6 Dy1 Dy2 102.08(12) . 2_655 ?
O6 Dy1 Dy2 102.08(12) 2_655 . ?
O6 Dy1 Dy3 42.51(12) 2_655 . ?
O6 Dy1 Dy3 91.63(12) 2_655 2_655 ?
O6 Dy1 Dy3 91.63(12) . . ?
O6 Dy1 Dy3 42.51(12) . 2_655 ?
O6 Dy1 O1 76.42(16) 2_655 . ?
O6 Dy1 O1 76.43(16) . 2_655 ?
O6 Dy1 O1 81.09(16) 2_655 2_655 ?
O6 Dy1 O1 81.09(16) . . ?
O6 Dy1 O2 73.49(17) 2_655 . ?
O6 Dy1 O2 133.68(16) 2_655 2_655 ?
O6 Dy1 O2 133.68(16) . . ?
O6 Dy1 O2 73.49(17) . 2_655 ?
O6 Dy1 O6 72.3(3) . 2_655 ?
Dy3 Dy2 Dy1 59.860(11) . . ?
O1 Dy2 Dy1 42.41(10) . . ?
O1 Dy2 Dy3 41.40(11) . . ?
O1 Dy2 O7 92.66(17) . . ?
O1 Dy2 O8 81.90(17) . . ?
O1 Dy2 N11 125.97(19) . . ?
O1 Dy2 N2 88.50(18) . . ?
O1 Dy2 N10 155.7(2) . . ?
O2 Dy2 Dy1 41.13(12) . . ?
O2 Dy2 Dy3 42.06(11) . . ?
O2 Dy2 O1 61.17(16) . . ?
O2 Dy2 O3 75.49(16) . 2_655 ?
O2 Dy2 O4 75.28(17) . . ?
O2 Dy2 O7 140.94(17) . . ?
O2 Dy2 O8 138.58(17) . . ?
O2 Dy2 N11 71.02(19) . . ?
O2 Dy2 N2 149.24(18) . . ?
O2 Dy2 N10 140.0(2) . . ?
O3 Dy2 Dy1 40.77(10) 2_655 . ?
O3 Dy2 Dy3 100.28(10) 2_655 . ?
O3 Dy2 O1 71.09(14) 2_655 . ?
O3 Dy2 O7 68.37(16) 2_655 . ?
O3 Dy2 O8 111.39(18) 2_655 . ?
O3 Dy2 N11 120.40(18) 2_655 . ?
O3 Dy2 N2 90.63(18) 2_655 . ?
O3 Dy2 N10 119.98(18) 2_655 . ?
O4 Dy2 Dy1 99.61(11) . . ?
O4 Dy2 Dy3 39.94(11) . . ?
O4 Dy2 O1 69.93(15) . . ?
O4 Dy2 O3 139.08(15) . 2_655 ?
O4 Dy2 O7 125.18(17) . . ?
O4 Dy2 O8 74.82(18) . . ?
O4 Dy2 N11 75.13(19) . . ?
O4 Dy2 N2 100.30(18) . . ?
O4 Dy2 N10 100.79(19) . . ?
O7 Dy2 Dy1 99.88(11) . . ?
O7 Dy2 Dy3 131.41(12) . . ?
O7 Dy2 N11 141.37(19) . . ?
O7 Dy2 N2 25.47(17) . . ?
O7 Dy2 N10 74.1(2) . . ?
O8 Dy2 Dy1 118.94(13) . . ?
O8 Dy2 Dy3 97.80(13) . . ?
O8 Dy2 O7 50.95(17) . . ?
O8 Dy2 N11 126.5(2) . . ?
O8 Dy2 N2 25.57(18) . . ?
O8 Dy2 N10 73.9(2) . . ?
O9 Dy2 Dy1 92.89(13) . . ?
O9 Dy2 Dy3 132.22(15) . . ?
O9 Dy2 O1 134.78(16) . . ?
O9 Dy2 O2 91.06(18) . . ?
O9 Dy2 O3 67.51(16) . 2_655 ?
O9 Dy2 O4 140.56(19) . . ?
O9 Dy2 O7 88.6(2) . . ?
O9 Dy2 O8 129.9(2) . . ?
O9 Dy2 N11 65.4(2) . . ?
O9 Dy2 N2 109.1(2) . . ?
O9 Dy2 N10 66.5(2) . . ?
N11 Dy2 Dy1 109.04(14) . . ?
N11 Dy2 Dy3 86.08(14) . . ?
N11 Dy2 N2 138.2(2) . . ?
N2 Dy2 Dy1 112.67(13) . . ?
N2 Dy2 Dy3 117.35(13) . . ?
N10 Dy2 Dy1 158.30(16) . . ?
N10 Dy2 Dy3 139.34(15) . . ?
N10 Dy2 N11 69.6(2) . . ?
N10 Dy2 N2 70.7(2) . . ?
Dy1 Dy3 Dy2 60.191(11) . . ?
O1 Dy3 Dy1 42.37(11) . . ?
O1 Dy3 Dy2 43.95(11) . . ?
O1 Dy3 O2 61.43(16) . . ?
O1 Dy3 O5 81.44(17) . . ?
O1 Dy3 O6 76.01(16) . 2_655 ?
O1 Dy3 O10 155.52(19) . . ?
O1 Dy3 N7 91.24(19) . . ?
O1 Dy3 O12 127.56(19) . . ?
O1 Dy3 O14 144.35(18) . . ?
O1 Dy3 N9 162.8(2) . . ?
O2 Dy3 Dy1 41.70(11) . . ?
O2 Dy3 Dy2 39.78(11) . . ?
O2 Dy3 O6 71.69(15) . 2_655 ?
O2 Dy3 O10 139.8(2) . . ?
O2 Dy3 N7 142.63(18) . . ?
O2 Dy3 O12 69.60(19) . . ?
O2 Dy3 O14 110.80(19) . . ?
O2 Dy3 N9 128.4(2) . . ?
O4 Dy3 Dy1 100.69(11) . . ?
O4 Dy3 Dy2 40.69(11) . . ?
O4 Dy3 O1 72.62(16) . . ?
O4 Dy3 O2 73.92(15) . . ?
O4 Dy3 O5 128.37(18) . . ?
O4 Dy3 O6 141.47(15) . 2_655 ?
O4 Dy3 O10 119.81(18) . . ?
O4 Dy3 N7 73.72(17) . . ?
O4 Dy3 O12 111.4(2) . . ?
O4 Dy3 O14 71.88(19) . . ?
O4 Dy3 N9 95.6(2) . . ?
O5 Dy3 Dy1 87.71(11) . . ?
O5 Dy3 Dy2 124.62(13) . . ?
O5 Dy3 O2 129.41(16) . . ?
O5 Dy3 O6 66.57(16) . 2_655 ?
O5 Dy3 O10 74.45(19) . . ?
O5 Dy3 N7 62.86(18) . . ?
O5 Dy3 O12 119.8(2) . . ?
O5 Dy3 O14 119.11(18) . . ?
O5 Dy3 N9 97.1(2) . . ?
O6 Dy3 Dy1 40.96(11) 2_655 . ?
O6 Dy3 Dy2 100.78(11) 2_655 . ?
O6 Dy3 O10 97.82(18) 2_655 . ?
O6 Dy3 N7 129.12(18) 2_655 . ?
O6 Dy3 O12 71.9(2) 2_655 . ?
O6 Dy3 O14 137.4(2) 2_655 . ?
O6 Dy3 N9 119.3(2) 2_655 . ?
O10 Dy3 Dy1 138.58(14) . . ?
O10 Dy3 Dy2 157.64(14) . . ?
O10 Dy3 O12 70.3(2) . . ?
O10 Dy3 N9 26.1(2) . . ?
N7 Dy3 Dy1 129.96(16) . . ?
N7 Dy3 Dy2 102.89(14) . . ?
N7 Dy3 O10 74.1(2) . . ?
N7 Dy3 O12 141.1(2) . . ?
N7 Dy3 O14 75.8(2) . . ?
N7 Dy3 N9 73.1(2) . . ?
O12 Dy3 Dy1 88.10(17) . . ?
O12 Dy3 Dy2 104.01(15) . . ?
O12 Dy3 N9 68.0(3) . . ?
O14 Dy3 Dy1 151.18(16) . . ?
O14 Dy3 Dy2 106.07(14) . . ?
O14 Dy3 O10 51.58(19) . . ?
O14 Dy3 O12 70.0(2) . . ?
O14 Dy3 N9 25.5(2) . . ?
N9 Dy3 Dy1 154.81(18) . . ?
N9 Dy3 Dy2 131.60(16) . . ?
Dy1 Dy4 Dy2 55.517(9) . . ?
Dy1 Dy4 Dy2 55.516(9) . 2_655 ?
Dy2 Dy4 Dy2 111.033(17) 2_655 . ?
O3 Dy4 Dy1 35.28(11) . . ?
O3 Dy4 Dy1 35.28(11) 2_655 . ?
O3 Dy4 Dy2 82.64(11) . . ?
O3 Dy4 Dy2 37.22(12) 2_655 . ?
O3 Dy4 Dy2 37.21(12) . 2_655 ?
O3 Dy4 Dy2 82.64(11) 2_655 2_655 ?
O3 Dy4 O3 70.6(2) 2_655 . ?
O3 Dy4 O11 124.1(2) . 2_655 ?
O3 Dy4 O11 75.22(19) . . ?
O3 Dy4 O11 124.1(2) 2_655 . ?
O3 Dy4 O11 75.22(19) 2_655 2_655 ?
O3 Dy4 O15 159.6(2) . 2_655 ?
O3 Dy4 O15 123.3(2) 2_655 2_655 ?
O3 Dy4 O15 159.6(2) 2_655 . ?
O3 Dy4 O15 123.3(2) . . ?
O3 Dy4 N1 144.72(11) 2_655 . ?
O3 Dy4 N1 144.72(11) . . ?
O9 Dy4 Dy1 86.39(12) 2_655 . ?
O9 Dy4 Dy1 86.39(12) . . ?
O9 Dy4 Dy2 33.00(12) . . ?
O9 Dy4 Dy2 140.12(12) . 2_655 ?
O9 Dy4 Dy2 33.00(12) 2_655 2_655 ?
O9 Dy4 Dy2 140.12(12) 2_655 . ?
O9 Dy4 O3 104.74(17) 2_655 2_655 ?
O9 Dy4 O3 104.74(17) . . ?
O9 Dy4 O3 69.08(17) 2_655 . ?
O9 Dy4 O3 69.08(17) . 2_655 ?
O9 Dy4 O9 172.8(2) 2_655 . ?
O9 Dy4 O11 102.4(2) 2_655 . ?
O9 Dy4 O11 79.0(2) . . ?
O9 Dy4 O11 102.4(2) . 2_655 ?
O9 Dy4 O11 79.0(2) 2_655 2_655 ?
O9 Dy4 O15 71.0(2) . 2_655 ?
O9 Dy4 O15 116.1(2) . . ?
O9 Dy4 O15 71.0(2) 2_655 . ?
O9 Dy4 O15 116.1(2) 2_655 2_655 ?
O9 Dy4 N1 93.61(12) 2_655 . ?
O9 Dy4 N1 93.61(12) . . ?
O11 Dy4 Dy1 100.80(15) . . ?
O11 Dy4 Dy1 100.80(15) 2_655 . ?
O11 Dy4 Dy2 95.62(17) 2_655 . ?
O11 Dy4 Dy2 95.62(17) . 2_655 ?
O11 Dy4 Dy2 96.56(18) 2_655 2_655 ?
O11 Dy4 Dy2 96.56(17) . . ?
O11 Dy4 O11 158.4(3) . 2_655 ?
O11 Dy4 O15 75.9(2) 2_655 2_655 ?
O11 Dy4 O15 84.4(2) . 2_655 ?
O11 Dy4 O15 75.9(2) . . ?
O11 Dy4 O15 84.4(2) 2_655 . ?
O11 Dy4 N1 79.20(15) 2_655 . ?
O11 Dy4 N1 79.20(15) . . ?
O15 Dy4 Dy1 155.51(16) 2_655 . ?
O15 Dy4 Dy1 155.51(16) . . ?
O15 Dy4 Dy2 100.28(16) . 2_655 ?
O15 Dy4 Dy2 100.28(16) 2_655 . ?
O15 Dy4 Dy2 148.43(16) 2_655 2_655 ?
O15 Dy4 Dy2 148.43(16) . . ?
O15 Dy4 O15 49.0(3) . 2_655 ?
O15 Dy4 N1 24.49(16) 2_655 . ?
O15 Dy4 N1 24.49(16) . . ?
N1 Dy4 Dy1 180.0 . . ?
N1 Dy4 Dy2 124.484(9) . 2_655 ?
N1 Dy4 Dy2 124.483(9) . . ?
Dy1 Dy5 Dy3 54.665(9) . 2_655 ?
Dy1 Dy5 Dy3 54.665(9) . . ?
Dy3 Dy5 Dy3 109.330(18) 2_655 . ?
O5 Dy5 Dy1 82.55(11) 2_655 . ?
O5 Dy5 Dy1 82.55(11) . . ?
O5 Dy5 Dy3 33.20(12) . . ?
O5 Dy5 Dy3 133.37(12) 2_655 . ?
O5 Dy5 Dy3 33.20(12) 2_655 2_655 ?
O5 Dy5 Dy3 133.37(12) . 2_655 ?
O5 Dy5 O5 165.1(2) . 2_655 ?
O5 Dy5 O6 98.81(17) . . ?
O5 Dy5 O6 68.65(17) . 2_655 ?
O5 Dy5 O6 98.81(17) 2_655 2_655 ?
O5 Dy5 O6 68.65(17) 2_655 . ?
O5 Dy5 N5 65.98(18) . . ?
O5 Dy5 N5 128.89(19) . 2_655 ?
O5 Dy5 N5 128.89(19) 2_655 . ?
O5 Dy5 N5 65.97(18) 2_655 2_655 ?
O6 Dy5 Dy1 35.63(12) 2_655 . ?
O6 Dy5 Dy1 35.63(12) . . ?
O6 Dy5 Dy3 35.57(11) 2_655 . ?
O6 Dy5 Dy3 82.72(12) 2_655 2_655 ?
O6 Dy5 Dy3 35.57(11) . 2_655 ?
O6 Dy5 Dy3 82.72(12) . . ?
O6 Dy5 O6 71.3(2) . 2_655 ?
O6 Dy5 N5 126.1(2) . 2_655 ?
O6 Dy5 N5 126.1(2) 2_655 . ?
O6 Dy5 N5 142.6(2) 2_655 2_655 ?
O6 Dy5 N5 142.6(2) . . ?
N5 Dy5 Dy1 148.28(14) . . ?
N5 Dy5 Dy1 148.28(14) 2_655 . ?
N5 Dy5 Dy3 96.23(15) . . ?
N5 Dy5 Dy3 96.23(15) 2_655 2_655 ?
N5 Dy5 Dy3 151.09(17) 2_655 . ?
N5 Dy5 Dy3 151.09(17) . 2_655 ?
N5 Dy5 N5 63.4(3) . 2_655 ?
O23 Dy5 Dy1 105.8(3) 2_655 . ?
O23 Dy5 Dy1 105.8(3) . . ?
O23 Dy5 Dy3 85.2(3) 2_655 2_655 ?
O23 Dy5 Dy3 113.5(4) . 2_655 ?
O23 Dy5 Dy3 113.5(4) 2_655 . ?
O23 Dy5 Dy3 85.2(3) . . ?
O23 Dy5 O5 90.4(4) . 2_655 ?
O23 Dy5 O5 93.7(4) . . ?
O23 Dy5 O5 93.7(4) 2_655 2_655 ?
O23 Dy5 O5 90.4(4) 2_655 . ?
O23 Dy5 O6 74.3(3) 2_655 . ?
O23 Dy5 O6 74.3(3) . 2_655 ?
O23 Dy5 O6 135.7(4) 2_655 2_655 ?
O23 Dy5 O6 135.7(4) . . ?
O23 Dy5 N5 81.1(4) 2_655 2_655 ?
O23 Dy5 N5 81.1(4) . . ?
O23 Dy5 N5 72.0(3) . 2_655 ?
O23 Dy5 N5 72.0(3) 2_655 . ?
O23 Dy5 O23 148.3(5) . 2_655 ?
Dy1 O1 Dy2 93.71(16) . . ?
Dy3 O1 Dy1 96.32(18) . . ?
Dy3 O1 Dy2 94.65(16) . . ?
C29 O1 Dy1 125.2(5) . . ?
C29 O1 Dy2 116.8(4) . . ?
C29 O1 Dy3 122.8(5) . . ?
Dy1 O2 Dy3 95.95(16) . . ?
Dy1 O2 H2 119.5 . . ?
Dy2 O2 Dy1 99.36(19) . . ?
Dy2 O2 Dy3 98.16(17) . . ?
Dy2 O2 H2 119.5 . . ?
Dy3 O2 H2 119.5 . . ?
Dy1 O3 Dy2 96.71(16) . 2_655 ?
Dy1 O3 H3 113.9 . . ?
Dy2 O3 H3 113.9 2_655 . ?
Dy4 O3 Dy1 109.6(2) . . ?
Dy4 O3 Dy2 107.22(18) . 2_655 ?
Dy4 O3 H3 113.9 . . ?
Dy3 O4 Dy2 99.38(17) . . ?
C5 O4 Dy2 126.6(4) . . ?
C5 O4 Dy3 133.1(4) . . ?
Dy5 O5 Dy3 114.9(2) . . ?
C3 O5 Dy3 118.8(4) . . ?
C3 O5 Dy5 124.8(4) . . ?
Dy1 O6 Dy3 96.52(16) . 2_655 ?
Dy1 O6 Dy5 108.2(2) . . ?
Dy5 O6 Dy3 109.60(19) . 2_655 ?
N2 O7 Dy2 95.2(4) . . ?
N2 O8 Dy2 97.2(4) . . ?
Dy2 O9 Dy4 113.9(2) . . ?
C12 O9 Dy2 113.7(4) . . ?
C12 O9 Dy4 131.0(5) . . ?
C6 N11 Dy2 111.5(6) . . ?
C7 N11 Dy2 130.4(5) . . ?
C7 N11 C6 117.4(8) . . ?
N9 O10 Dy3 94.9(5) . . ?
N6 N7 Dy3 117.4(4) . . ?
C1 N7 Dy3 129.5(5) . . ?
C1 N7 N6 112.5(6) . . ?
Dy4 O11 H11 111.3(15) . . ?
C30 O11 Dy4 140.1(7) . . ?
C30 O11 H11 108.1(16) . . ?
O7 N2 Dy2 59.3(4) . . ?
O7 N2 O8 116.3(7) . . ?
O8 N2 Dy2 57.2(4) . . ?
O13 N2 Dy2 172.4(6) . . ?
O13 N2 O7 121.9(7) . . ?
O13 N2 O8 121.8(7) . . ?
N7 N6 H6 124.8 . . ?
C3 N6 N7 110.5(6) . . ?
C3 N6 H6 124.8 . . ?
Dy3 O12 H12 112.8(17) . . ?
C31 O12 Dy3 137.2(8) . . ?
C31 O12 H12 107(2) . . ?
N9 O14 Dy3 96.2(5) . . ?
C15 N10 Dy2 111.9(6) . . ?
C15 N10 C24 118.2(8) . . ?
C24 N10 Dy2 129.9(6) . . ?
C8 N5 Dy5 117.7(5) . . ?
C14 N5 Dy5 123.1(5) . . ?
C14 N5 C8 119.1(7) . . ?
N1 O15 Dy4 93.5(6) . . ?
N7 C1 H1 116.4 . . ?
N7 C1 C4 127.3(7) . . ?
C4 C1 H1 116.4 . . ?
C5 C2 H2A 118.5 . . ?
C5 C2 C9 123.1(8) . . ?
C9 C2 H2A 118.5 . . ?
O15 N1 Dy4 62.1(6) . . ?
O15 N1 Dy4 62.1(6) 2_655 . ?
O15 N1 O15 124.1(11) 2_655 . ?
O15 N1 O17 117.9(6) 2_655 . ?
O15 N1 O17 117.9(6) . . ?
O17 N1 Dy4 180.0 . . ?
O10 N9 Dy3 59.1(4) . . ?
O14 N9 Dy3 58.3(4) . . ?
O14 N9 O10 117.3(7) . . ?
O16 N9 Dy3 178.9(7) . . ?
O16 N9 O10 121.9(8) . . ?
O16 N9 O14 120.7(8) . . ?
O5 C3 C8 116.6(6) . . ?
N6 C3 O5 123.5(7) . . ?
N6 C3 C8 119.9(6) . . ?
C1 C4 C5 124.8(7) . . ?
C20 C4 C1 117.5(7) . . ?
C20 C4 C5 117.7(7) . . ?
O4 C5 C2 120.2(7) . . ?
O4 C5 C4 122.0(7) . . ?
C2 C5 C4 117.7(7) . . ?
N11 C6 C10 122.4(9) . . ?
N11 C6 C12 113.2(7) . . ?
C10 C6 C12 124.4(8) . . ?
N11 C7 H7 118.3 . . ?
N11 C7 C18 123.3(8) . . ?
C18 C7 H7 118.3 . . ?
C9 N8 C16 122.3(8) . . ?
C9 N8 C26 119.9(9) . . ?
C16 N8 C26 117.3(8) . . ?
N5 C8 C3 113.1(6) . . ?
N5 C8 C11 122.2(7) . . ?
C11 C8 C3 124.6(7) . . ?
N8 C9 C2 120.6(9) . . ?
N8 C9 C19 121.6(9) . . ?
C19 C9 C2 117.7(8) . . ?
C6 C10 H10 120.7 . . ?
C22 C10 C6 118.5(9) . . ?
C22 C10 H10 120.7 . . ?
C8 C11 H11A 120.9 . . ?
C8 C11 C21 118.3(8) . . ?
C21 C11 H11A 120.9 . . ?
O9 C12 C6 110.5(7) . . ?
O9 C12 H12A 110.3 . . ?
O9 C12 C15 108.6(7) . . ?
C6 C12 H12A 110.3 . . ?
C6 C12 C15 106.7(7) . . ?
C15 C12 H12A 110.3 . . ?
C15 C13 H13 120.8 . . ?
C17 C13 H13 120.8 . . ?
C17 C13 C15 118.4(10) . . ?
N5 C14 C14 115.1(5) . 2_655 ?
N5 C14 C25 121.7(8) . . ?
C25 C14 C14 123.1(5) . 2_655 ?
N10 C15 C12 115.1(7) . . ?
N10 C15 C13 121.6(9) . . ?
C13 C15 C12 123.2(9) . . ?
N8 C16 H16A 110.5 . . ?
N8 C16 H16B 110.5 . . ?
H16A C16 H16B 108.7 . . ?
C28 C16 N8 106.2(12) . . ?
C28 C16 H16A 110.5 . . ?
C28 C16 H16B 110.5 . . ?
C13 C17 H17 119.9 . . ?
C23 C17 C13 120.2(9) . . ?
C23 C17 H17 119.9 . . ?
C7 C18 H18 121.2 . . ?
C22 C18 C7 117.6(10) . . ?
C22 C18 H18 121.2 . . ?
C9 C19 H19 120.2 . . ?
C20 C19 C9 119.5(9) . . ?
C20 C19 H19 120.2 . . ?
C4 C20 H20 118.0 . . ?
C19 C20 C4 124.0(9) . . ?
C19 C20 H20 118.0 . . ?
C11 C21 H21 119.9 . . ?
C25 C21 C11 120.1(8) . . ?
C25 C21 H21 119.9 . . ?
C10 C22 H22 119.7 . . ?
C18 C22 C10 120.7(10) . . ?
C18 C22 H22 119.7 . . ?
C17 C23 H23 121.1 . . ?
C17 C23 C24 117.8(11) . . ?
C24 C23 H23 121.1 . . ?
N10 C24 C23 123.8(11) . . ?
N10 C24 H24 118.1 . . ?
C23 C24 H24 118.1 . . ?
C14 C25 H25 120.8 . . ?
C21 C25 C14 118.5(8) . . ?
C21 C25 H25 120.8 . . ?
N8 C26 H26A 108.8 . . ?
N8 C26 H26B 108.8 . . ?
H26A C26 H26B 107.7 . . ?
C27 C26 N8 113.7(13) . . ?
C27 C26 H26A 108.8 . . ?
C27 C26 H26B 108.8 . . ?
C26 C27 H27A 109.5 . . ?
C26 C27 H27B 109.5 . . ?
C26 C27 H27C 109.5 . . ?
H27A C27 H27B 109.5 . . ?
H27A C27 H27C 109.5 . . ?
H27B C27 H27C 109.5 . . ?
C16 C28 H28A 109.5 . . ?
C16 C28 H28B 109.5 . . ?
C16 C28 H28C 109.5 . . ?
H28A C28 H28B 109.5 . . ?
H28A C28 H28C 109.5 . . ?
H28B C28 H28C 109.5 . . ?
O1 C29 H29A 109.5 . . ?
O1 C29 H29B 109.5 . . ?
O1 C29 H29C 109.5 . . ?
H29A C29 H29B 109.5 . . ?
H29A C29 H29C 109.5 . . ?
H29B C29 H29C 109.5 . . ?
O11 C30 H30A 109.5 . . ?
O11 C30 H30B 109.5 . . ?
O11 C30 H30C 109.5 . . ?
H30A C30 H30B 109.5 . . ?
H30A C30 H30C 109.5 . . ?
H30B C30 H30C 109.5 . . ?
O12 C31 H31A 110.2 . . ?
O12 C31 H31B 108.4 . . ?
O12 C31 H31C 109.8 . . ?
H31A C31 H31B 109.5 . . ?
H31A C31 H31C 109.5 . . ?
H31B C31 H31C 109.4 . . ?
Dy5 O23 H23A 127.8 . . ?
Dy5 O23 H23B 127.8 . . ?
H23A O23 H23B 104.4 . . ?

loop_
_geom_bond_atom_site_label_1
_geom_bond_atom_site_label_2
_geom_bond_distance
_geom_bond_site_symmetry_2
_geom_bond_publ_flag
Dy1 Dy2 3.5614(4) 2_655 ?
Dy1 Dy2 3.5615(4) . ?
Dy1 Dy3 3.5496(5) 2_655 ?
Dy1 Dy3 3.5496(5) . ?
Dy1 O1 2.407(4) 2_655 ?
Dy1 O1 2.407(4) . ?
Dy1 O2 2.374(5) . ?
Dy1 O2 2.374(5) 2_655 ?
Dy1 O3 2.342(4) . ?
Dy1 O3 2.342(4) 2_655 ?
Dy1 O6 2.342(5) 2_655 ?
Dy1 O6 2.342(5) . ?
Dy2 Dy3 3.5528(5) . ?
Dy2 O1 2.474(4) . ?
Dy2 O2 2.297(5) . ?
Dy2 O3 2.424(5) 2_655 ?
Dy2 O4 2.348(4) . ?
Dy2 O7 2.522(6) . ?
Dy2 O8 2.475(6) . ?
Dy2 O9 2.281(5) . ?
Dy2 N11 2.661(7) . ?
Dy2 N10 2.597(6) . ?
Dy3 O1 2.357(5) . ?
Dy3 O2 2.404(4) . ?
Dy3 O4 2.312(5) . ?
Dy3 O5 2.361(5) . ?
Dy3 O6 2.414(5) 2_655 ?
Dy3 O10 2.505(6) . ?
Dy3 N7 2.487(6) . ?
Dy3 O12 2.526(7) . ?
Dy3 O14 2.489(6) . ?
Dy4 O3 2.331(4) . ?
Dy4 O3 2.331(4) 2_655 ?
Dy4 O9 2.285(5) 2_655 ?
Dy4 O9 2.285(5) . ?
Dy4 O11 2.397(6) . ?
Dy4 O11 2.398(7) 2_655 ?
Dy4 O15 2.542(6) 2_655 ?
Dy4 O15 2.542(6) . ?
Dy5 O5 2.276(5) 2_655 ?
Dy5 O5 2.276(5) . ?
Dy5 O6 2.371(5) . ?
Dy5 O6 2.371(5) 2_655 ?
Dy5 N5 2.490(6) 2_655 ?
Dy5 N5 2.490(6) . ?
Dy5 O23 2.251(8) 2_655 ?
Dy5 O23 2.251(8) . ?
O1 C29 1.421(11) . ?
O2 H2 0.9800 . ?
O3 H3 0.9800 . ?
O4 C5 1.329(9) . ?
O5 C3 1.313(8) . ?
O7 N2 1.261(8) . ?
O8 N2 1.271(9) . ?
O9 C12 1.407(9) . ?
N11 C6 1.340(10) . ?
N11 C7 1.334(11) . ?
O10 N9 1.282(10) . ?
N7 N6 1.414(8) . ?
N7 C1 1.291(9) . ?
O11 H11 0.860(10) . ?
O11 C30 1.353(13) . ?
N2 O13 1.226(10) . ?
N6 H6 0.8600 . ?
N6 C3 1.299(9) . ?
O12 H12 0.851(10) . ?
O12 C31 1.493(17) . ?
O14 N9 1.261(9) . ?
N10 C15 1.331(11) . ?
N10 C24 1.332(12) . ?
N5 C8 1.352(10) . ?
N5 C14 1.331(10) . ?
O15 N1 1.193(8) . ?
C1 H1 0.9300 . ?
C1 C4 1.425(11) . ?
C2 H2A 0.9300 . ?
C2 C5 1.393(10) . ?
C2 C9 1.413(12) . ?
N1 O17 1.320(14) . ?
N9 O16 1.229(10) . ?
C3 C8 1.482(10) . ?
C4 C5 1.442(11) . ?
C4 C20 1.400(11) . ?
C6 C10 1.377(13) . ?
C6 C12 1.495(13) . ?
C7 H7 0.9300 . ?
C7 C18 1.398(13) . ?
N8 C9 1.391(12) . ?
N8 C16 1.437(14) . ?
N8 C26 1.503(14) . ?
C8 C11 1.378(11) . ?
C9 C19 1.411(14) . ?
C10 H10 0.9300 . ?
C10 C22 1.376(15) . ?
C11 H11A 0.9300 . ?
C11 C21 1.380(12) . ?
C12 H12A 0.9800 . ?
C12 C15 1.538(13) . ?
C13 H13 0.9300 . ?
C13 C15 1.406(12) . ?
C13 C17 1.378(15) . ?
C14 C14 1.487(17) 2_655 ?
C14 C25 1.398(12) . ?
C16 H16A 0.9700 . ?
C16 H16B 0.9700 . ?
C16 C28 1.380(19) . ?
C17 H17 0.9300 . ?
C17 C23 1.359(16) . ?
C18 H18 0.9300 . ?
C18 C22 1.340(14) . ?
C19 H19 0.9300 . ?
C19 C20 1.354(12) . ?
C20 H20 0.9300 . ?
C21 H21 0.9300 . ?
C21 C25 1.376(13) . ?
C22 H22 0.9300 . ?
C23 H23 0.9300 . ?
C23 C24 1.384(12) . ?
C24 H24 0.9300 . ?
C25 H25 0.9300 . ?
C26 H26A 0.9700 . ?
C26 H26B 0.9700 . ?
C26 C27 1.41(2) . ?
C27 H27A 0.9600 . ?
C27 H27B 0.9600 . ?
C27 H27C 0.9600 . ?
C28 H28A 0.9600 . ?
C28 H28B 0.9600 . ?
C28 H28C 0.9600 . ?
C29 H29A 0.9600 . ?
C29 H29B 0.9600 . ?
C29 H29C 0.9600 . ?
C30 H30A 0.9600 . ?
C30 H30B 0.9600 . ?
C30 H30C 0.9600 . ?
C31 H31A 0.9601 . ?
C31 H31B 0.9603 . ?
C31 H31C 0.9602 . ?
O23 H23A 0.8949 . ?
O23 H23B 0.8945 . ?

loop_
_geom_torsion_atom_site_label_1
_geom_torsion_atom_site_label_2
_geom_torsion_atom_site_label_3
_geom_torsion_atom_site_label_4
_geom_torsion
_geom_torsion_site_symmetry_1
_geom_torsion_site_symmetry_2
_geom_torsion_site_symmetry_3
_geom_torsion_site_symmetry_4
_geom_torsion_publ_flag
Dy2 O4 C5 C2 -48.4(11) . . . . ?
Dy2 O4 C5 C4 128.1(7) . . . . ?
Dy2 O7 N2 O8 -6.0(7) . . . . ?
Dy2 O7 N2 O13 171.2(7) . . . . ?
Dy2 O8 N2 O7 6.1(7) . . . . ?
Dy2 O8 N2 O13 -171.1(7) . . . . ?
Dy2 O9 C12 C6 59.8(8) . . . . ?
Dy2 O9 C12 C15 -56.9(7) . . . . ?
Dy2 N11 C6 C10 -170.1(7) . . . . ?
Dy2 N11 C6 C12 10.4(9) . . . . ?
Dy2 N11 C7 C18 168.0(7) . . . . ?
Dy2 N10 C15 C12 -5.0(9) . . . . ?
Dy2 N10 C15 C13 179.7(7) . . . . ?
Dy2 N10 C24 C23 -178.7(7) . . . . ?
Dy3 O4 C5 C2 145.0(6) . . . . ?
Dy3 O4 C5 C4 -38.6(12) . . . . ?
Dy3 O5 C3 N6 24.9(11) . . . . ?
Dy3 O5 C3 C8 -152.7(6) . . . . ?
Dy3 O10 N9 O14 -0.7(9) . . . . ?
Dy3 O10 N9 O16 -179.5(10) . . . . ?
Dy3 N7 N6 C3 -16.5(8) . . . . ?
Dy3 N7 C1 C4 5.8(14) . . . . ?
Dy3 O14 N9 O10 0.7(9) . . . . ?
Dy3 O14 N9 O16 179.5(9) . . . . ?
Dy4 O9 C12 C6 -105.6(7) . . . . ?
Dy4 O9 C12 C15 137.6(6) . . . . ?
Dy4 O15 N1 O15 -0.001(1) . . . 2_655 ?
Dy4 O15 N1 O17 180.000(1) . . . . ?
Dy5 O5 C3 N6 -169.1(6) . . . . ?
Dy5 O5 C3 C8 13.2(11) . . . . ?
Dy5 N5 C8 C3 -8.0(11) . . . . ?
Dy5 N5 C8 C11 174.6(8) . . . . ?
Dy5 N5 C14 C14 2.4(17) . . . 2_655 ?
Dy5 N5 C14 C25 -175.9(8) . . . . ?
O5 C3 C8 N5 -2.2(12) . . . . ?
O5 C3 C8 C11 175.2(9) . . . . ?
O9 C12 C15 N10 38.2(10) . . . . ?
O9 C12 C15 C13 -146.6(8) . . . . ?
N11 C6 C10 C22 0.1(15) . . . . ?
N11 C6 C12 O9 -43.6(10) . . . . ?
N11 C6 C12 C15 74.4(8) . . . . ?
N11 C7 C18 C22 0.0(16) . . . . ?
N7 N6 C3 O5 -4.5(12) . . . . ?
N7 N6 C3 C8 173.1(8) . . . . ?
N7 C1 C4 C5 5.2(16) . . . . ?
N7 C1 C4 C20 -171.6(9) . . . . ?
N6 N7 C1 C4 176.6(8) . . . . ?
N6 C3 C8 N5 -179.9(8) . . . . ?
N6 C3 C8 C11 -2.6(15) . . . . ?
N5 C8 C11 C21 2.9(16) . . . . ?
N5 C14 C25 C21 0.1(18) . . . . ?
C1 N7 N6 C3 171.5(8) . . . . ?
C1 C4 C5 O4 9.7(14) . . . . ?
C1 C4 C5 C2 -173.7(9) . . . . ?
C1 C4 C20 C19 175.8(11) . . . . ?
C2 C9 C19 C20 5.6(17) . . . . ?
C3 C8 C11 C21 -174.2(10) . . . . ?
C5 C2 C9 N8 179.1(10) . . . . ?
C5 C2 C9 C19 -3.7(16) . . . . ?
C5 C4 C20 C19 -1.2(17) . . . . ?
C6 N11 C7 C18 -1.2(13) . . . . ?
C6 C10 C22 C18 -1.3(17) . . . . ?
C6 C12 C15 N10 -81.0(9) . . . . ?
C6 C12 C15 C13 94.3(10) . . . . ?
C7 N11 C6 C10 1.1(13) . . . . ?
C7 N11 C6 C12 -178.4(8) . . . . ?
C7 C18 C22 C10 1.3(17) . . . . ?
N8 C9 C19 C20 -177.3(11) . . . . ?
C8 N5 C14 C14 178.7(11) . . . 2_655 ?
C8 N5 C14 C25 0.4(16) . . . . ?
C8 C11 C21 C25 -2.3(18) . . . . ?
C9 C2 C5 O4 176.0(9) . . . . ?
C9 C2 C5 C4 -0.6(14) . . . . ?
C9 N8 C16 C28 -87.6(14) . . . . ?
C9 N8 C26 C27 -81.8(16) . . . . ?
C9 C19 C20 C4 -3.2(19) . . . . ?
C10 C6 C12 O9 136.8(9) . . . . ?
C10 C6 C12 C15 -105.2(10) . . . . ?
C11 C21 C25 C14 0.9(18) . . . . ?
C12 C6 C10 C22 179.6(10) . . . . ?
C13 C17 C23 C24 0.6(16) . . . . ?
C14 N5 C8 C3 175.5(9) . . . . ?
C14 N5 C8 C11 -1.9(15) . . . . ?
C14 C14 C25 C21 -178.0(14) 2_655 . . . ?
C15 N10 C24 C23 -0.9(14) . . . . ?
C15 C13 C17 C23 0.0(16) . . . . ?
C16 N8 C9 C2 -5.1(17) . . . . ?
C16 N8 C9 C19 177.8(11) . . . . ?
C16 N8 C26 C27 106.2(15) . . . . ?
C17 C13 C15 N10 -1.1(14) . . . . ?
C17 C13 C15 C12 -176.0(9) . . . . ?
C17 C23 C24 N10 -0.1(16) . . . . ?
C20 C4 C5 O4 -173.5(9) . . . . ?
C20 C4 C5 C2 3.0(13) . . . . ?
C24 N10 C15 C12 176.8(8) . . . . ?
C24 N10 C15 C13 1.5(13) . . . . ?
C26 N8 C9 C2 -176.7(11) . . . . ?
C26 N8 C9 C19 6.3(18) . . . . ?
C26 N8 C16 C28 84.1(14) . . . . ?
